data_4300577
loop_
_publ_author_name
'Panda, Tarun K.'
'Gamer, Michael T.'
'Roesky, Peter W.'

_publ_section_title
;
 Yttrium and Lanthanide Complexes Having a Chiral Phosphanylamide in the
 Coordination Sphere
;
_journal_coden_ASTM INOCAJ
_journal_issue 2
_journal_name_full 'Inorganic Chemistry'
_journal_page_first 910
_journal_page_last 916
_journal_paper_doi 10.1021/ic051584e
_journal_volume 45
_journal_year 2006
_chemical_absolute_configuration rmad
_chemical_formula_sum 'C51 H58 Cl Er N3 P3 Si2'
_chemical_formula_weight 1064.8
_space_group_IT_number 1
_symmetry_cell_setting triclinic
_symmetry_space_group_name_Hall 'P 1'
_symmetry_space_group_name_H-M 'P 1'
_cell_angle_alpha 66.605(4)
_cell_angle_beta 72.437(4)
_cell_angle_gamma 78.481(4)
_cell_formula_units_Z 1
_cell_length_a 9.960(2)
_cell_length_b 11.612(2)
_cell_length_c 12.478(3)
_cell_measurement_temperature 173(2)
_cell_volume 1257.5(4)
_diffrn_ambient_temperature 173(2)
_exptl_crystal_density_diffrn 1.406
_cod_original_formula_sum 'C51 H58 Cl Er1 N3 P3 Si2'
_cod_database_code 4300577

loop_
_symmetry_equiv_pos_as_xyz
'x, y, z'

loop_
_atom_site_label
_atom_site_type_symbol
_atom_site_fract_x
_atom_site_fract_y
_atom_site_fract_z
_atom_site_U_iso_or_equiv
_atom_site_adp_type
_atom_site_occupancy
_atom_site_symmetry_multiplicity
_atom_site_calc_flag
_atom_site_refinement_flags
_atom_site_disorder_assembly
_atom_site_disorder_group
Er Er 0.6391 -0.0068 -0.0963 0.01306(3) Uani 1 1 d . . .
Cl Cl 0.89555(9) -0.01428(10) -0.09557(9) 0.03521(19) Uani 1 1 d . . .
Si1 Si 0.74159(10) -0.33640(8) -0.03667(8) 0.02229(17) Uani 1 1 d . . .
Si2 Si 0.59098(13) 0.03366(11) 0.19446(11) 0.0205(2) Uani 1 1 d . . .
N1 N 0.6042(3) -0.2187(2) -0.0378(2) 0.0162(4) Uani 1 1 d . . .
N2 N 0.5219(3) 0.0116(2) 0.0927(2) 0.0142(4) Uani 1 1 d . . .
N3 N 0.6325(3) 0.1061(2) -0.2895(2) 0.0167(4) Uani 1 1 d . . .
P1 P 0.43514(8) -0.20475(6) -0.01575(6) 0.01340(12) Uani 1 1 d . . .
P2 P 0.36374(7) 0.00817(6) 0.09033(6) 0.01255(12) Uani 1 1 d . . .
P3 P 0.55039(8) 0.22794(7) -0.25134(6) 0.01722(14) Uani 1 1 d . . .
C1 C 0.3733(3) -0.0527(2) -0.0188(2) 0.0140(5) Uani 1 1 d . . .
H1 H 0.3133 -0.0039 -0.0767 0.017 Uiso 1 1 calc R . .
C2 C 0.3801(3) -0.2187(3) -0.1360(3) 0.0178(5) Uani 1 1 d . . .
C3 C 0.4679(4) -0.2897(3) -0.2011(3) 0.0258(6) Uani 1 1 d . . .
H3 H 0.5540 -0.3315 -0.1808 0.031 Uiso 1 1 calc R . .
C4 C 0.4317(5) -0.3003(4) -0.2958(4) 0.0375(9) Uani 1 1 d . . .
H4 H 0.4915 -0.3503 -0.3393 0.045 Uiso 1 1 calc R . .
C5 C 0.3078(5) -0.2375(5) -0.3256(4) 0.0454(11) Uani 1 1 d . . .
H5 H 0.2837 -0.2426 -0.3916 0.055 Uiso 1 1 calc R . .
C6 C 0.2174(5) -0.1665(5) -0.2610(4) 0.0408(10) Uani 1 1 d . . .
H6 H 0.1318 -0.1244 -0.2821 0.049 Uiso 1 1 calc R . .
C7 C 0.2530(4) -0.1577(4) -0.1657(3) 0.0272(7) Uani 1 1 d . . .
H7 H 0.1912 -0.1102 -0.1206 0.033 Uiso 1 1 calc R . .
C8 C 0.3513(4) -0.3282(3) 0.1193(3) 0.0244(6) Uani 1 1 d . . .
C9 C 0.2065(6) -0.3342(5) 0.1445(5) 0.0399(13) Uani 1 1 d . . .
H9 H 0.1533 -0.2752 0.0909 0.048 Uiso 1 1 calc R . .
C10 C 0.1395(7) -0.4268(6) 0.2485(4) 0.0612(16) Uani 1 1 d . . .
H10 H 0.0406 -0.4309 0.2651 0.073 Uiso 1 1 calc R . .
C11 C 0.2141(8) -0.5115(5) 0.3264(4) 0.0644(18) Uani 1 1 d . . .
H11 H 0.1673 -0.5743 0.3970 0.077 Uiso 1 1 calc R . .
C12 C 0.3574(7) -0.5062(4) 0.3031(4) 0.0534(14) Uani 1 1 d . . .
H12 H 0.4090 -0.5655 0.3578 0.064 Uiso 1 1 calc R . .
C13 C 0.4280(5) -0.4141(3) 0.1993(3) 0.0382(9) Uani 1 1 d . . .
H13 H 0.5268 -0.4103 0.1838 0.046 Uiso 1 1 calc R . .
C14 C 0.2586(3) -0.0776(3) 0.2381(2) 0.0167(5) Uani 1 1 d . . .
C15 C 0.3191(4) -0.1906(3) 0.3084(3) 0.0195(6) Uani 1 1 d . . .
H15 H 0.4154 -0.2173 0.2804 0.023 Uiso 1 1 calc R . .
C16 C 0.2409(4) -0.2643(4) 0.4184(3) 0.0281(7) Uani 1 1 d . . .
H16 H 0.2830 -0.3420 0.4645 0.034 Uiso 1 1 calc R . .
C17 C 0.1018(5) -0.2254(4) 0.4611(3) 0.0354(8) Uani 1 1 d . . .
H17 H 0.0482 -0.2761 0.5367 0.043 Uiso 1 1 calc R . .
C18 C 0.0406(4) -0.1126(4) 0.3940(3) 0.0357(8) Uani 1 1 d . . .
H18 H -0.0546 -0.0850 0.4242 0.043 Uiso 1 1 calc R . .
C19 C 0.1183(4) -0.0390(4) 0.2820(3) 0.0276(7) Uani 1 1 d . . .
H19 H 0.0752 0.0377 0.2355 0.033 Uiso 1 1 calc R . .
C20 C 0.2703(3) 0.1628(3) 0.0414(2) 0.0196(6) Uani 1 1 d . . .
C21 C 0.3276(4) 0.2655(3) 0.0368(3) 0.0286(7) Uani 1 1 d . . .
H21 H 0.4140 0.2532 0.0592 0.034 Uiso 1 1 calc R . .
C22 C 0.2585(5) 0.3859(4) -0.0004(4) 0.0430(11) Uani 1 1 d . . .
H22 H 0.2973 0.4559 -0.0036 0.052 Uiso 1 1 calc R . .
C23 C 0.1320(5) 0.4026(4) -0.0329(4) 0.0517(14) Uani 1 1 d . . .
H23 H 0.0844 0.4847 -0.0578 0.062 Uiso 1 1 calc R . .
C24 C 0.0750(4) 0.3027(4) -0.0294(3) 0.0431(11) Uani 1 1 d . . .
H24 H -0.0113 0.3157 -0.0521 0.052 Uiso 1 1 calc R . .
C25 C 0.1438(4) 0.1820(4) 0.0073(3) 0.0289(7) Uani 1 1 d . . .
H25 H 0.1047 0.1127 0.0092 0.035 Uiso 1 1 calc R . .
C26 C 0.6904(5) -0.4950(3) -0.0063(4) 0.0393(9) Uani 1 1 d . . .
H26A H 0.6563 -0.5383 0.0808 0.059 Uiso 1 1 calc R . .
H26B H 0.7729 -0.5449 -0.0378 0.059 Uiso 1 1 calc R . .
H26C H 0.6153 -0.4849 -0.0459 0.059 Uiso 1 1 calc R . .
C27 C 0.8689(4) -0.2874(4) -0.1878(4) 0.0347(8) Uani 1 1 d . . .
H27A H 0.8214 -0.2777 -0.2496 0.052 Uiso 1 1 calc R . .
H27B H 0.9491 -0.3518 -0.1888 0.052 Uiso 1 1 calc R . .
H27C H 0.9030 -0.2070 -0.2044 0.052 Uiso 1 1 calc R . .
C28 C 0.8341(5) -0.3541(4) 0.0801(4) 0.0393(10) Uani 1 1 d . . .
H28A H 0.8654 -0.2728 0.0644 0.059 Uiso 1 1 calc R . .
H28B H 0.9163 -0.4163 0.0769 0.059 Uiso 1 1 calc R . .
H28C H 0.7689 -0.3825 0.1602 0.059 Uiso 1 1 calc R . .
C29 C 0.7133(5) 0.1599(4) 0.1098(4) 0.0430(10) Uani 1 1 d . . .
H29A H 0.7889 0.1351 0.0494 0.065 Uiso 1 1 calc R . .
H29B H 0.7545 0.1727 0.1658 0.065 Uiso 1 1 calc R . .
H29C H 0.6609 0.2384 0.0695 0.065 Uiso 1 1 calc R . .
C30 C 0.4526(5) 0.0787(5) 0.3144(4) 0.0404(9) Uani 1 1 d . . .
H30A H 0.3921 0.1523 0.2768 0.061 Uiso 1 1 calc R . .
H30B H 0.4983 0.0992 0.3632 0.061 Uiso 1 1 calc R . .
H30C H 0.3951 0.0081 0.3660 0.061 Uiso 1 1 calc R . .
C31 C 0.6964(6) -0.1130(4) 0.2673(4) 0.0464(12) Uani 1 1 d . . .
H31A H 0.6333 -0.1798 0.3180 0.070 Uiso 1 1 calc R . .
H31B H 0.7448 -0.0972 0.3172 0.070 Uiso 1 1 calc R . .
H31C H 0.7665 -0.1394 0.2051 0.070 Uiso 1 1 calc R . .
C32 C 0.6555(3) 0.1062(3) -0.4114(2) 0.0198(5) Uani 1 1 d . . .
H32 H 0.5740 0.1581 -0.4443 0.024 Uiso 1 1 calc R . .
C33 C 0.6547(6) -0.0272(5) -0.4041(4) 0.0319(10) Uani 1 1 d . . .
H33A H 0.7318 -0.0809 -0.3695 0.048 Uiso 1 1 calc R . .
H33B H 0.6677 -0.0272 -0.4851 0.048 Uiso 1 1 calc R . .
H33C H 0.5641 -0.0596 -0.3529 0.048 Uiso 1 1 calc R . .
C34 C 0.7898(4) 0.1608(3) -0.4987(3) 0.0220(6) Uani 1 1 d . . .
C35 C 0.9147(5) 0.1449(5) -0.4654(4) 0.0335(9) Uani 1 1 d . . .
H35 H 0.9170 0.1025 -0.3833 0.040 Uiso 1 1 calc R . .
C36 C 1.0352(5) 0.1899(5) -0.5505(4) 0.0451(11) Uani 1 1 d . . .
H36 H 1.1204 0.1774 -0.5263 0.054 Uiso 1 1 calc R . .
C37 C 1.0356(6) 0.2529(5) -0.6701(4) 0.0488(12) Uani 1 1 d . . .
H37 H 1.1200 0.2833 -0.7279 0.059 Uiso 1 1 calc R . .
C38 C 0.9123(6) 0.2712(4) -0.7051(3) 0.0438(10) Uani 1 1 d . . .
H38 H 0.9110 0.3151 -0.7873 0.053 Uiso 1 1 calc R . .
C39 C 0.7898(5) 0.2256(4) -0.6202(3) 0.0326(8) Uani 1 1 d . . .
H39 H 0.7048 0.2385 -0.6448 0.039 Uiso 1 1 calc R . .
C40 C 0.6399(3) 0.3711(3) -0.3442(3) 0.0209(6) Uani 1 1 d . . .
C41 C 0.6404(4) 0.4369(3) -0.4658(3) 0.0305(7) Uani 1 1 d . . .
H41 H 0.5874 0.4101 -0.5021 0.037 Uiso 1 1 calc R . .
C42 C 0.7171(5) 0.5404(4) -0.5335(4) 0.0412(9) Uani 1 1 d . . .
H42 H 0.7174 0.5835 -0.6162 0.049 Uiso 1 1 calc R . .
C43 C 0.7929(5) 0.5813(4) -0.4818(4) 0.0436(10) Uani 1 1 d . . .
H43 H 0.8452 0.6526 -0.5284 0.052 Uiso 1 1 calc R . .
C44 C 0.7926(5) 0.5179(4) -0.3610(5) 0.0410(9) Uani 1 1 d . . .
H44 H 0.8442 0.5462 -0.3248 0.049 Uiso 1 1 calc R . .
C45 C 0.7170(4) 0.4133(3) -0.2935(3) 0.0296(7) Uani 1 1 d . . .
H45 H 0.7181 0.3699 -0.2111 0.035 Uiso 1 1 calc R . .
C46 C 0.3821(3) 0.2689(3) -0.2945(3) 0.0207(6) Uani 1 1 d . . .
C47 C 0.3172(4) 0.1741(3) -0.2965(3) 0.0243(6) Uani 1 1 d . . .
H47 H 0.3657 0.0925 -0.2840 0.029 Uiso 1 1 calc R . .
C48 C 0.1836(4) 0.1969(4) -0.3162(3) 0.0331(8) Uani 1 1 d . . .
H48 H 0.1407 0.1308 -0.3162 0.040 Uiso 1 1 calc R . .
C49 C 0.1119(5) 0.3161(6) -0.3361(5) 0.0415(13) Uani 1 1 d . . .
H49 H 0.0202 0.3321 -0.3501 0.050 Uiso 1 1 calc R . .
C50 C 0.1751(4) 0.4108(4) -0.3351(4) 0.0398(10) Uani 1 1 d . . .
H50 H 0.1265 0.4925 -0.3486 0.048 Uiso 1 1 calc R . .
C51 C 0.3100(4) 0.3877(3) -0.3146(3) 0.0294(7) Uani 1 1 d . . .
H51 H 0.3525 0.4539 -0.3145 0.035 Uiso 1 1 calc R . .

loop_
_atom_site_aniso_label
_atom_site_aniso_U_11
_atom_site_aniso_U_22
_atom_site_aniso_U_33
_atom_site_aniso_U_23
_atom_site_aniso_U_13
_atom_site_aniso_U_12
Er 0.01096(5) 0.01313(4) 0.01255(4) -0.00266(3) -0.00157(3) -0.00180(3)
Cl 0.0136(3) 0.0496(5) 0.0458(5) -0.0204(4) -0.0079(3) -0.0028(3)
Si1 0.0233(4) 0.0179(4) 0.0288(4) -0.0115(3) -0.0133(3) 0.0084(3)
Si2 0.0235(5) 0.0204(4) 0.0233(4) -0.0099(3) -0.0097(4) -0.0039(4)
N1 0.0150(11) 0.0134(10) 0.0214(11) -0.0065(8) -0.0078(9) 0.0013(8)
N2 0.0143(11) 0.0141(10) 0.0149(9) -0.0061(8) -0.0024(8) -0.0026(8)
N3 0.0187(12) 0.0171(10) 0.0113(9) -0.0021(8) -0.0017(9) -0.0047(9)
P1 0.0139(3) 0.0131(3) 0.0138(3) -0.0045(2) -0.0034(2) -0.0032(2)
P2 0.0118(3) 0.0121(3) 0.0119(3) -0.0038(2) -0.0018(2) 0.0002(2)
P3 0.0173(3) 0.0166(3) 0.0158(3) -0.0038(2) -0.0036(3) -0.0023(3)
C1 0.0133(12) 0.0160(11) 0.0103(11) -0.0024(9) -0.0044(9) 0.0011(9)
C2 0.0178(13) 0.0207(13) 0.0182(12) -0.0084(10) -0.0050(10) -0.0054(10)
C3 0.0244(16) 0.0305(16) 0.0309(15) -0.0186(13) -0.0079(13) -0.0031(12)
C4 0.040(2) 0.050(2) 0.0393(19) -0.0314(18) -0.0126(17) -0.0028(18)
C5 0.043(2) 0.070(3) 0.047(2) -0.037(2) -0.022(2) -0.006(2)
C6 0.034(2) 0.058(3) 0.048(2) -0.028(2) -0.026(2) 0.0005(19)
C7 0.0191(15) 0.0372(18) 0.0328(16) -0.0176(14) -0.0102(13) -0.0026(13)
C8 0.0378(18) 0.0193(13) 0.0177(12) -0.0057(11) -0.0030(12) -0.0139(12)
C9 0.043(3) 0.052(3) 0.0271(19) -0.0088(19) -0.0010(19) -0.034(2)
C10 0.068(4) 0.086(4) 0.032(2) -0.014(2) 0.008(2) -0.061(3)
C11 0.116(5) 0.053(3) 0.0255(18) -0.0034(19) 0.001(2) -0.064(3)
C12 0.103(4) 0.0242(18) 0.0273(18) 0.0023(15) -0.015(2) -0.020(2)
C13 0.060(3) 0.0227(16) 0.0251(16) -0.0016(13) -0.0109(17) -0.0044(16)
C14 0.0183(13) 0.0201(12) 0.0124(11) -0.0072(9) -0.0006(10) -0.0052(10)
C15 0.0238(18) 0.0207(14) 0.0134(14) -0.0050(11) -0.0022(13) -0.0069(12)
C16 0.039(2) 0.0310(17) 0.0127(14) -0.0021(13) -0.0040(14) -0.0155(15)
C17 0.041(2) 0.046(2) 0.0169(13) -0.0062(14) 0.0026(14) -0.0242(17)
C18 0.0267(18) 0.051(2) 0.0241(15) -0.0127(15) 0.0059(13) -0.0137(16)
C19 0.0215(16) 0.0349(17) 0.0218(14) -0.0093(13) 0.0017(12) -0.0057(13)
C20 0.0186(14) 0.0179(12) 0.0154(11) -0.0054(10) 0.0002(10) 0.0053(10)
C21 0.036(2) 0.0166(13) 0.0279(15) -0.0079(12) -0.0048(15) 0.0030(13)
C22 0.059(3) 0.0167(15) 0.0349(19) -0.0062(13) 0.0018(18) 0.0096(16)
C23 0.057(3) 0.031(2) 0.0329(19) -0.0010(16) 0.0016(18) 0.028(2)
C24 0.0292(19) 0.045(2) 0.0277(17) -0.0004(15) -0.0022(14) 0.0207(17)
C25 0.0189(16) 0.0343(17) 0.0212(14) -0.0052(12) -0.0012(12) 0.0078(13)
C26 0.052(3) 0.0197(15) 0.048(2) -0.0138(15) -0.020(2) 0.0062(16)
C27 0.0225(18) 0.037(2) 0.043(2) -0.0202(16) -0.0052(16) 0.0066(15)
C28 0.043(2) 0.038(2) 0.048(2) -0.0228(17) -0.031(2) 0.0177(17)
C29 0.045(2) 0.044(2) 0.050(2) -0.0206(19) -0.008(2) -0.0241(19)
C30 0.041(2) 0.059(3) 0.0325(18) -0.0296(19) -0.0072(17) -0.0048(19)
C31 0.059(3) 0.038(2) 0.057(3) -0.0175(19) -0.046(2) 0.013(2)
C32 0.0211(14) 0.0247(14) 0.0137(11) -0.0060(10) -0.0040(10) -0.0048(11)
C33 0.039(3) 0.033(2) 0.0282(19) -0.0157(17) -0.0004(17) -0.0162(19)
C34 0.0279(16) 0.0216(13) 0.0150(12) -0.0072(10) 0.0015(11) -0.0082(11)
C35 0.026(2) 0.055(3) 0.0216(17) -0.0158(17) 0.0029(15) -0.0175(18)
C36 0.032(2) 0.074(3) 0.035(2) -0.027(2) 0.0106(19) -0.032(2)
C37 0.057(3) 0.056(3) 0.034(2) -0.027(2) 0.024(2) -0.036(2)
C38 0.065(3) 0.040(2) 0.0172(14) -0.0085(14) 0.0093(16) -0.018(2)
C39 0.044(2) 0.0321(17) 0.0156(13) -0.0055(12) -0.0003(14) -0.0084(15)
C40 0.0207(14) 0.0162(12) 0.0246(13) -0.0063(10) -0.0042(11) -0.0036(10)
C41 0.041(2) 0.0246(15) 0.0234(14) -0.0036(12) -0.0059(14) -0.0122(14)
C42 0.053(3) 0.0270(17) 0.0323(18) -0.0012(14) -0.0003(18) -0.0154(17)
C43 0.037(2) 0.0254(17) 0.061(3) -0.0116(17) 0.000(2) -0.0122(15)
C44 0.037(2) 0.0323(19) 0.063(3) -0.0229(19) -0.015(2) -0.0076(16)
C45 0.0290(18) 0.0275(16) 0.0380(18) -0.0139(14) -0.0134(15) -0.0026(13)
C46 0.0181(14) 0.0203(13) 0.0159(12) 0.0006(10) -0.0040(10) -0.0003(10)
C47 0.0217(15) 0.0262(15) 0.0215(13) -0.0020(11) -0.0083(12) -0.0037(12)
C48 0.0235(17) 0.043(2) 0.0284(16) -0.0029(14) -0.0096(14) -0.0100(14)
C49 0.022(2) 0.055(3) 0.034(2) -0.0004(19) -0.0121(17) 0.0003(19)
C50 0.0263(18) 0.0356(19) 0.0351(18) 0.0039(15) -0.0060(15) 0.0081(15)
C51 0.0269(17) 0.0215(14) 0.0287(15) -0.0003(12) -0.0059(13) 0.0013(12)

loop_
_geom_bond_atom_site_label_1
_geom_bond_atom_site_label_2
_geom_bond_distance
_geom_bond_site_symmetry_2
_geom_bond_publ_flag
Er N3 2.254(2) . ?
Er N1 2.339(2) . ?
Er N2 2.369(2) . ?
Er Cl 2.5416(10) . ?
Er C1 2.615(3) . ?
Er P3 2.7985(8) . ?
Er P1 3.0363(9) . ?
Er P2 3.0416(8) . ?
Si1 N1 1.729(2) . ?
Si1 C27 1.866(4) . ?
Si1 C26 1.870(4) . ?
Si1 C28 1.874(4) . ?
Si2 N2 1.734(3) . ?
Si2 C29 1.859(5) . ?
Si2 C31 1.861(4) . ?
Si2 C30 1.871(4) . ?
N1 P1 1.607(3) . ?
N2 P2 1.593(2) . ?
N3 C32 1.468(4) . ?
N3 P3 1.653(3) . ?
P1 C1 1.739(3) . ?
P1 C2 1.817(3) . ?
P1 C8 1.818(3) . ?
P2 C1 1.739(3) . ?
P2 C20 1.808(3) . ?
P2 C14 1.811(3) . ?
P3 C40 1.828(3) . ?
P3 C46 1.830(3) . ?
C2 C3 1.385(4) . ?
C2 C7 1.400(4) . ?
C3 C4 1.391(5) . ?
C4 C5 1.376(6) . ?
C5 C6 1.390(7) . ?
C6 C7 1.384(5) . ?
C8 C9 1.390(7) . ?
C8 C13 1.393(5) . ?
C9 C10 1.393(7) . ?
C10 C11 1.360(9) . ?
C11 C12 1.377(10) . ?
C12 C13 1.402(6) . ?
C14 C19 1.392(4) . ?
C14 C15 1.394(4) . ?
C15 C16 1.382(5) . ?
C16 C17 1.380(6) . ?
C17 C18 1.381(6) . ?
C18 C19 1.394(5) . ?
C20 C21 1.396(5) . ?
C20 C25 1.398(5) . ?
C21 C22 1.392(4) . ?
C22 C23 1.392(8) . ?
C23 C24 1.371(8) . ?
C24 C25 1.393(5) . ?
C32 C34 1.513(4) . ?
C32 C33 1.517(6) . ?
C34 C35 1.383(5) . ?
C34 C39 1.399(4) . ?
C35 C36 1.372(6) . ?
C36 C37 1.376(7) . ?
C37 C38 1.374(8) . ?
C38 C39 1.388(6) . ?
C40 C45 1.386(5) . ?
C40 C41 1.401(4) . ?
C41 C42 1.384(5) . ?
C42 C43 1.376(7) . ?
C43 C44 1.389(7) . ?
C44 C45 1.386(6) . ?
C46 C51 1.386(4) . ?
C46 C47 1.395(5) . ?
C47 C48 1.381(5) . ?
C48 C49 1.388(7) . ?
C49 C50 1.377(8) . ?
C50 C51 1.397(5) . ?
